data_7205664
loop_
_publ_author_name
'Braga, Dario'
'Grepioni, Fabrizia'
'Lampronti, Giulio I.'

_publ_section_title
;
 Supramolecular metathesis: co-former exchange in co-crystals of
 pyrazine with (R,R)-, (S,S)-, (R,S)- and (S,S/R,R)-tartaric acid
;
_journal_issue 9
_journal_name_full CrystEngComm
_journal_page_first 3122
_journal_paper_doi 10.1039/c0ce00576b
_journal_volume 13
_journal_year 2011
_chemical_formula_moiety 'C12 H16 N2 O12'
_chemical_formula_sum 'C6 H8 N O6'
_chemical_formula_weight 190.13
_chemical_name_systematic
;
?
;
_space_group_IT_number 2
_symmetry_cell_setting triclinic
_symmetry_space_group_name_Hall '-P 1'
_symmetry_space_group_name_H-M 'P -1'
_atom_sites_solution_hydrogens geom
_atom_sites_solution_primary direct
_atom_sites_solution_secondary difmap
_audit_creation_date 2010-05-12T11:09:35-00:00
_audit_creation_method 'WinGX routine CIF_UPDATE'
_cell_angle_alpha 81.199(8)
_cell_angle_beta 83.738(8)
_cell_angle_gamma 88.135(8)
_cell_formula_units_Z 2
_cell_length_a 4.9168(5)
_cell_length_b 5.4373(5)
_cell_length_c 14.7869(14)
_cell_measurement_reflns_used 0
_cell_measurement_temperature 293(2)
_cell_measurement_theta_max 0
_cell_measurement_theta_min 0
_cell_volume 388.28(7)
_computing_molecular_graphics 'Ortep-3 for Windows (Farrugia, 1997)'
_computing_publication_material 'WinGX publication routines (Farrugia, 1999)'
_computing_structure_refinement 'SHELXL-97 (Sheldrick, 1997)'
_computing_structure_solution 'SHELXS-97 (Sheldrick, 1990)'
_diffrn_ambient_temperature 293(2)
_diffrn_measured_fraction_theta_full 0.994
_diffrn_measured_fraction_theta_max 0.831
_diffrn_radiation_monochromator graphite
_diffrn_radiation_type MoK\a
_diffrn_radiation_wavelength 0.71073
_diffrn_reflns_av_R_equivalents 0.0207
_diffrn_reflns_av_unetI/netI 0.0531
_diffrn_reflns_limit_h_max 4
_diffrn_reflns_limit_h_min -6
_diffrn_reflns_limit_k_max 7
_diffrn_reflns_limit_k_min -6
_diffrn_reflns_limit_l_max 19
_diffrn_reflns_limit_l_min -18
_diffrn_reflns_number 2909
_diffrn_reflns_theta_full 25
_diffrn_reflns_theta_max 29.03
_diffrn_reflns_theta_min 2.8
_exptl_absorpt_coefficient_mu 0.149
_exptl_absorpt_correction_type none
_exptl_crystal_colour colourless
_exptl_crystal_density_diffrn 1.626
_exptl_crystal_density_method 'not measured'
_exptl_crystal_description prism
_exptl_crystal_F_000 198
_exptl_crystal_size_max 0.9
_exptl_crystal_size_mid 0.7
_exptl_crystal_size_min 0.6
_refine_diff_density_max 0.294
_refine_diff_density_min -0.367
_refine_diff_density_rms 0.075
_refine_ls_extinction_method none
_refine_ls_goodness_of_fit_ref 0.826
_refine_ls_hydrogen_treatment mixed
_refine_ls_matrix_type full
_refine_ls_number_parameters 134
_refine_ls_number_reflns 1726
_refine_ls_number_restraints 0
_refine_ls_restrained_S_all 0.826
_refine_ls_R_factor_all 0.0918
_refine_ls_R_factor_gt 0.0568
_refine_ls_shift/su_max 0
_refine_ls_shift/su_mean 0
_refine_ls_structure_factor_coef Fsqd
_refine_ls_weighting_details 'calc w=1/[\s^2^(Fo^2^)+(0.0918P)^2^+1.0599P] where P=(Fo^2^+2Fc^2^)/3'
_refine_ls_weighting_scheme calc
_refine_ls_wR_factor_ref 0.1808
_reflns_number_gt 1098
_reflns_number_total 1726
_reflns_threshold_expression >2sigma(I)
_cod_data_source_file c0ce00576b.txt
_cod_data_source_block rac2py1
_cod_original_cell_volume 388.28(6)
_cod_database_code 7205664

loop_
_symmetry_equiv_pos_as_xyz
'x, y, z'
'-x, -y, -z'

loop_
_atom_site_label
_atom_site_fract_x
_atom_site_fract_y
_atom_site_fract_z
_atom_site_U_iso_or_equiv
_atom_site_adp_type
_atom_site_calc_flag
_atom_site_refinement_flags
_atom_site_occupancy
_atom_site_disorder_assembly
_atom_site_disorder_group
_atom_site_type_symbol
C1 0.5566(7) 0.1392(6) 0.2186(2) 0.0276(7) Uani d . 1 . . C
C2 0.7433(7) 0.2257(6) 0.2815(2) 0.0269(7) Uani d . 1 . . C
H2 0.8633 0.0874 0.3039 0.032 Uiso calc R 1 . . H
C3 0.5573(6) 0.3045(6) 0.3633(2) 0.0245(7) Uani d . 1 . . C
H3 0.4638 0.1562 0.397 0.029 Uiso calc R 1 . . H
C4 0.7355(6) 0.4000(6) 0.4271(2) 0.0238(7) Uani d . 1 . . C
O1 0.4162(6) -0.0420(4) 0.24402(17) 0.0418(7) Uani d . 1 . . O
O2 0.5532(6) 0.2758(5) 0.13764(17) 0.0399(7) Uani d . 1 . . O
O3 0.9037(5) 0.4260(5) 0.23499(16) 0.0367(6) Uani d . 1 . . O
O4 0.3563(5) 0.4814(4) 0.33470(17) 0.0293(6) Uani d . 1 . . O
O5 0.7553(5) 0.6204(4) 0.43203(16) 0.0307(6) Uani d . 1 . . O
O6 0.8705(5) 0.2205(4) 0.47284(18) 0.0360(6) Uani d . 1 . . O
H200 0.432(11) 0.198(10) 0.100(3) 0.076(16) Uiso d . 1 . . H
H300 1.075(9) 0.418(8) 0.264(3) 0.048(12) Uiso d . 1 . . H
H400 0.441(9) 0.609(8) 0.308(3) 0.046(12) Uiso d . 1 . . H
H600 0.987(11) 0.267(10) 0.513(4) 0.077(16) Uiso d . 1 . . H
C5 0.0776(8) -0.1134(7) 0.0796(3) 0.0397(9) Uani d . 1 . . C
H5 0.1274 -0.1962 0.1353 0.048 Uiso calc R 1 . . H
C6 0.1191(8) 0.2134(7) -0.0372(2) 0.0371(9) Uani d . 1 . . C
H6 0.1983 0.3632 -0.0647 0.045 Uiso calc R 1 . . H
N1 0.1985(6) 0.1000(6) 0.0422(2) 0.0357(7) Uani d . 1 . . N

loop_
_atom_site_aniso_label
_atom_site_aniso_U_11
_atom_site_aniso_U_22
_atom_site_aniso_U_33
_atom_site_aniso_U_12
_atom_site_aniso_U_13
_atom_site_aniso_U_23
C1 0.0270(17) 0.0287(16) 0.0298(17) -0.0020(13) -0.0109(14) -0.0068(13)
C2 0.0229(17) 0.0298(16) 0.0291(17) -0.0036(13) -0.0113(14) -0.0013(13)
C3 0.0221(16) 0.0258(16) 0.0271(16) -0.0041(12) -0.0107(13) -0.0018(12)
C4 0.0201(16) 0.0289(16) 0.0221(15) -0.0028(12) -0.0022(13) -0.0026(12)
O1 0.0521(17) 0.0316(13) 0.0443(15) -0.0178(12) -0.0220(13) 0.0018(11)
O2 0.0466(16) 0.0465(15) 0.0289(13) -0.0217(12) -0.0175(12) 0.0009(11)
O3 0.0265(13) 0.0515(16) 0.0326(13) -0.0168(11) -0.0108(11) 0.0009(11)
O4 0.0200(12) 0.0295(12) 0.0390(14) -0.0012(10) -0.0125(10) 0.0000(10)
O5 0.0292(13) 0.0294(12) 0.0358(13) -0.0014(9) -0.0125(11) -0.0059(10)
O6 0.0384(15) 0.0300(13) 0.0437(15) 0.0024(10) -0.0257(13) -0.0042(10)
C5 0.047(2) 0.042(2) 0.0309(18) -0.0081(17) -0.0156(17) -0.0007(15)
C6 0.041(2) 0.0347(18) 0.0351(19) -0.0129(16) -0.0068(17) 0.0000(15)
N1 0.0374(17) 0.0402(17) 0.0316(15) -0.0137(13) -0.0103(13) -0.0045(12)

loop_
_atom_type_symbol
_atom_type_description
_atom_type_scat_dispersion_real
_atom_type_scat_dispersion_imag
_atom_type_scat_source
C C 0.0033 0.0016 'International Tables Vol C Tables 4.2.6.8 and 6.1.1.4'
H H 0 0 'International Tables Vol C Tables 4.2.6.8 and 6.1.1.4'
N N 0.0061 0.0033 'International Tables Vol C Tables 4.2.6.8 and 6.1.1.4'
O O 0.0106 0.006 'International Tables Vol C Tables 4.2.6.8 and 6.1.1.4'

loop_
_geom_angle_atom_site_label_1
_geom_angle_atom_site_label_2
_geom_angle_atom_site_label_3
_geom_angle
_geom_angle_site_symmetry_1
_geom_angle_site_symmetry_3
_geom_angle_publ_flag
O1 C1 O2 123.5(3) . . ?
O1 C1 C2 120.7(3) . . ?
O2 C1 C2 115.8(3) . . ?
O3 C2 C1 110.9(3) . . ?
O3 C2 C3 111.0(3) . . ?
C1 C2 C3 106.6(3) . . ?
O4 C3 C4 111.8(2) . . ?
O4 C3 C2 112.3(2) . . ?
C4 C3 C2 108.5(2) . . ?
O5 C4 O6 124.7(3) . . ?
O5 C4 C3 123.2(3) . . ?
O6 C4 C3 112.1(3) . . ?
N1 C5 C6 121.3(3) . 2 ?
N1 C6 C5 121.4(3) . 2 ?
C6 N1 C5 117.3(3) . . ?

loop_
_geom_bond_atom_site_label_1
_geom_bond_atom_site_label_2
_geom_bond_site_symmetry_2
_geom_bond_distance
_geom_bond_publ_flag
C1 O1 . 1.209(4) ?
C1 O2 . 1.310(4) ?
C1 C2 . 1.509(4) ?
C2 O3 . 1.410(4) ?
C2 C3 . 1.542(5) ?
C3 O4 . 1.409(4) ?
C3 C4 . 1.512(4) ?
C4 O5 . 1.219(4) ?
C4 O6 . 1.306(4) ?
C5 N1 . 1.335(5) ?
C5 C6 2 1.376(5) ?
C6 N1 . 1.332(5) ?
C6 C5 2 1.376(5) ?
